data_1539745
loop_
_publ_author_name
'Degtyareva, V.F.'
'Belash, I.T.'
'Chipenko, G.V.'
'Rashchupkin, V.I.'
'Ponyatovskii, E.G.'

_publ_section_title
;
 Indium antimonide**
;
_journal_name_full 'Soviet Physics - Solid State (New York)'
_journal_page_first 1712
_journal_page_last 1715
_journal_volume 25
_journal_year 1983
_chemical_formula_sum 'In Sb'
_space_group_IT_number 25
_symmetry_space_group_name_Hall 'P 2 -2'
_symmetry_space_group_name_H-M 'P m m 2'
_cell_angle_alpha 90
_cell_angle_beta 90
_cell_angle_gamma 90
_cell_formula_units_Z 1
_cell_length_a 5.85
_cell_length_b 2.99
_cell_length_c 3.117
_cell_volume 54.521
_citation_journal_id_ASTM SPSSA7
_cod_data_source_file Degtyareva_SPSSA7_1983_505.cif
_cod_data_source_block In1Sb1
_cod_original_cell_volume 54.52101
_cod_original_formula_sum 'In1 Sb1'
_cod_database_code 1539745

loop_
_symmetry_equiv_pos_as_xyz
x,y,z
-x,-y,z
-x,y,z
x,-y,z

loop_
_atom_site_label
_atom_site_type_symbol
_atom_site_fract_x
_atom_site_fract_y
_atom_site_fract_z
_atom_site_occupancy
_atom_site_U_iso_or_equiv
In2 In 0.5 0 0.25 0.5 0.0
Sb1 Sb 0 0 0 0.5 0.0
In1 In 0 0 0 0.5 0.0
Sb2 Sb 0.5 0 0.25 0.5 0.0
